data_1536005
loop_
_publ_author_name
'Eisenmann, B.'
'Jordan, H.'
'Schaefer, H.'

_publ_section_title
;
 Zintlphasen mit isolierten Si As4 - bzw. Ge As4 - Anionen: Darstellung
 und Struktur von Ba4 Si As4 und Ba4 Ge As4 sowie Sr4 Si As4 und Sr4 Ge
 As4
;
_journal_name_full 'Zeitschrift fuer Anorganische und Allgemeine Chemie'
_journal_page_first 74
_journal_page_last 80
_journal_volume 475
_journal_year 1981
_chemical_formula_sum 'As4 Ba4 Ge'
_chemical_name_systematic 'Ba4 (Ge As4)'
_space_group_IT_number 218
_symmetry_space_group_name_Hall 'P -4n 2 3'
_symmetry_space_group_name_H-M 'P -4 3 n'
_cell_angle_alpha 90
_cell_angle_beta 90
_cell_angle_gamma 90
_cell_formula_units_Z 8
_cell_length_a 13.419
_cell_length_b 13.419
_cell_length_c 13.419
_cell_volume 2416.353
_citation_journal_id_ASTM ZAACAB
_cod_data_source_file Eisenmann_ZAACAB_1981_1354.cif
_cod_data_source_block As4Ba4Ge1
_cod_original_formula_sum 'As4 Ba4 Ge1'
_cod_database_code 1536005

loop_
_symmetry_equiv_pos_as_xyz
x,y,z
y+1/2,-x+1/2,-z+1/2
-x,-y,z
-y+1/2,x+1/2,-z+1/2
x,-y,-z
-y+1/2,-x+1/2,z+1/2
-x,y,-z
y+1/2,x+1/2,z+1/2
z,x,y
x+1/2,-z+1/2,-y+1/2
-z,-x,y
-x+1/2,z+1/2,-y+1/2
z,-x,-y
-x+1/2,-z+1/2,y+1/2
-z,x,-y
x+1/2,z+1/2,y+1/2
y,z,x
y,-z,-x
-z+1/2,-y+1/2,x+1/2
-y,z,-x
z+1/2,y+1/2,x+1/2
-y,-z,x
-z+1/2,y+1/2,-x+1/2
z+1/2,-y+1/2,-x+1/2

loop_
_atom_site_label
_atom_site_type_symbol
_atom_site_fract_x
_atom_site_fract_y
_atom_site_fract_z
_atom_site_occupancy
_atom_site_U_iso_or_equiv
Ba1 Ba+2 0.4037 0.1442 0.3688 1 0.0
Ge2 Ge+4 0 0 0 1 0.0
Ba2 Ba+2 0.6435 0.6435 0.6435 1 0.0
As2 As-3 0.394 0.394 0.394 1 0.0
Ge1 Ge+4 0.25 0 0.5 1 0.0
As1 As-3 0.1497 0.1148 0.3954 1 0.0
